data_7047633
loop_
_publ_author_name
'\<Skoch, Karel'
'C\'isa\<rov\'a, Ivana'
'Uhl\'ik, Filip'
'\<St\<epni\<cka, Petr'

_publ_section_title
;
 Comparing the reactivity of isomeric phosphinoferrocene nitrile and
 isocyanide in Pd(ii) complexes: synthesis of simple coordination
 compounds vs. preparation of P-chelated insertion products and
 Fischer-type carbenes.
;
_journal_issue 45
_journal_name_full 'Dalton transactions (Cambridge, England : 2003)'
_journal_page_first 16082
_journal_page_last 16101
_journal_paper_doi 10.1039/c8dt03564d
_journal_volume 47
_journal_year 2018
_chemical_formula_moiety 'C38 H33 Fe N O2 P2 Pd, C H Cl3'
_chemical_formula_sum 'C39 H34 Cl3 Fe N O2 P2 Pd'
_chemical_formula_weight 879.21
_space_group_crystal_system monoclinic
_space_group_IT_number 14
_space_group_name_Hall '-P 2yn'
_space_group_name_H-M_alt 'P 1 21/n 1'
_symmetry_space_group_name_Hall '-P 2yn'
_symmetry_space_group_name_H-M 'P 1 21/n 1'
_atom_sites_solution_hydrogens geom
_atom_sites_solution_primary direct
_atom_sites_solution_secondary difmap
_audit_creation_method SHELXL-2014/7
_audit_update_record
;
2018-07-23 deposited with the CCDC.
2018-09-21 downloaded from the CCDC.
;
_cell_angle_alpha 90
_cell_angle_beta 110.4930(10)
_cell_angle_gamma 90
_cell_formula_units_Z 4
_cell_length_a 17.2257(6)
_cell_length_b 10.2128(3)
_cell_length_c 21.7891(8)
_cell_measurement_reflns_used 9872
_cell_measurement_temperature 150(2)
_cell_measurement_theta_max 27.53
_cell_measurement_theta_min 2.79
_cell_volume 3590.6(2)
_computing_cell_refinement 'SAINT V8.38A (Bruker AXS Inc., 2017)'
_computing_data_collection 'Bruker Instrument Service vV6.2.6'
_computing_data_reduction 'SAINT V8.38A (Bruker AXS Inc., 2017)'
_computing_molecular_graphics 'PLATON (Spek, 2016)'
_computing_publication_material 'PLATON (Spek, 2016)'
_computing_structure_refinement 'SHELXL-2014/7 (Sheldrick, 2014)'
_computing_structure_solution 'SHELXT 2014/5 (Sheldrick, 2014)'
_diffrn_ambient_temperature 150(2)
_diffrn_measured_fraction_theta_full 0.998
_diffrn_measured_fraction_theta_max 0.996
_diffrn_measurement_device_type 'Bruker D8 VENTURE Kappa Duo PHOTON 100 CMOS'
_diffrn_measurement_method '\f and \w scans'
_diffrn_radiation_monochromator 'Quazar Mo multilayer optic'
_diffrn_radiation_source 'I\mS micro-focus sealed tube'
_diffrn_radiation_type MoK\a
_diffrn_radiation_wavelength 0.71073
_diffrn_reflns_av_R_equivalents 0.0310
_diffrn_reflns_av_unetI/netI 0.0224
_diffrn_reflns_Laue_measured_fraction_full 0.998
_diffrn_reflns_Laue_measured_fraction_max 0.996
_diffrn_reflns_limit_h_max 22
_diffrn_reflns_limit_h_min -22
_diffrn_reflns_limit_k_max 13
_diffrn_reflns_limit_k_min -13
_diffrn_reflns_limit_l_max 28
_diffrn_reflns_limit_l_min -28
_diffrn_reflns_number 52455
_diffrn_reflns_point_group_measured_fraction_full 0.998
_diffrn_reflns_point_group_measured_fraction_max 0.996
_diffrn_reflns_theta_full 25.242
_diffrn_reflns_theta_max 27.547
_diffrn_reflns_theta_min 2.230
_exptl_absorpt_coefficient_mu 1.254
_exptl_absorpt_correction_T_max 0.75
_exptl_absorpt_correction_T_min 0.54
_exptl_absorpt_correction_type numerical
_exptl_absorpt_process_details 'SADABS-2016/2 - Bruker AXS'
_exptl_crystal_colour orange
_exptl_crystal_density_diffrn 1.626
_exptl_crystal_description prism
_exptl_crystal_F_000 1776
_exptl_crystal_size_max 0.27
_exptl_crystal_size_mid 0.27
_exptl_crystal_size_min 0.25
_refine_diff_density_max 0.461
_refine_diff_density_min -0.802
_refine_diff_density_rms 0.089
_refine_ls_extinction_method none
_refine_ls_goodness_of_fit_ref 1.079
_refine_ls_hydrogen_treatment constr
_refine_ls_matrix_type full
_refine_ls_number_parameters 443
_refine_ls_number_reflns 8253
_refine_ls_number_restraints 0
_refine_ls_restrained_S_all 1.079
_refine_ls_R_factor_all 0.0254
_refine_ls_R_factor_gt 0.0227
_refine_ls_shift/su_max 0.004
_refine_ls_shift/su_mean 0.000
_refine_ls_structure_factor_coef Fsqd
_refine_ls_weighting_details 'w=1/[\s^2^(Fo^2^)+(0.0302P)^2^+1.6036P] where P=(Fo^2^+2Fc^2^)/3'
_refine_ls_weighting_scheme calc
_refine_ls_wR_factor_gt 0.0571
_refine_ls_wR_factor_ref 0.0582
_reflns_Friedel_coverage 0.000
_reflns_number_gt 7575
_reflns_number_total 8253
_reflns_threshold_expression 'I > 2\s(I)'
_cod_data_source_file c8dt03564d6.cif
_cod_data_source_block mo_ks840
_cod_depositor_comments 'Adding full bibliography for 7047627--7047638.cif.'
_cod_database_code 7047633
_shelx_shelxl_version_number 2014/7
_shelx_space_group_comment
;
The symmetry employed for this shelxl refinement is uniquely defined
by the following loop, which should always be used as a source of
symmetry information in preference to the above space-group names.
They are only intended as comments.
;
_shelx_estimated_absorpt_t_min 0.728
_shelx_estimated_absorpt_t_max 0.744

loop_
_space_group_symop_operation_xyz
'x, y, z'
'-x+1/2, y+1/2, -z+1/2'
'-x, -y, -z'
'x-1/2, -y-1/2, z-1/2'

loop_
_atom_site_label
_atom_site_type_symbol
_atom_site_fract_x
_atom_site_fract_y
_atom_site_fract_z
_atom_site_U_iso_or_equiv
_atom_site_adp_type
_atom_site_occupancy
_atom_site_site_symmetry_order
_atom_site_calc_flag
_atom_site_refinement_flags_posn
_atom_site_refinement_flags_adp
Pd Pd 0.47841(2) 0.70706(2) 0.72834(2) 0.01115(4) Uani 1 1 d . .
Fe Fe 0.66117(2) 0.48348(2) 0.78806(2) 0.01337(5) Uani 1 1 d . .
P1 P 0.49302(2) 0.58110(4) 0.81989(2) 0.01196(8) Uani 1 1 d . .
P2 P 0.47553(2) 0.84530(4) 0.64398(2) 0.01100(8) Uani 1 1 d . .
O1 O 0.58703(7) 1.07476(11) 0.79266(6) 0.0209(2) Uani 1 1 d . .
O2 O 0.52310(7) 0.88287(11) 0.78376(6) 0.0198(2) Uani 1 1 d . .
N1 N 0.48793(8) 0.45308(13) 0.66914(6) 0.0156(3) Uani 1 1 d . .
C1 C 0.57532(9) 0.45312(15) 0.69452(8) 0.0150(3) Uani 1 1 d . .
C2 C 0.63181(10) 0.55669(16) 0.69472(8) 0.0164(3) Uani 1 1 d . .
H2 H 0.617188 0.644756 0.681732 0.020 Uiso 1 1 calc R U
C3 C 0.71369(10) 0.50418(17) 0.71785(8) 0.0200(3) Uani 1 1 d . .
H3 H 0.763155 0.550874 0.722595 0.024 Uiso 1 1 calc R U
C4 C 0.70821(10) 0.36934(17) 0.73257(8) 0.0211(3) Uani 1 1 d . .
H4 H 0.753511 0.310531 0.749093 0.025 Uiso 1 1 calc R U
C5 C 0.62323(10) 0.33791(16) 0.71826(8) 0.0185(3) Uani 1 1 d . .
H5 H 0.602022 0.254494 0.723610 0.022 Uiso 1 1 calc R U
C6 C 0.60041(9) 0.53675(16) 0.84949(7) 0.0153(3) Uani 1 1 d . .
C7 C 0.66133(10) 0.63385(16) 0.84967(8) 0.0170(3) Uani 1 1 d . .
H7 H 0.650577 0.723236 0.837626 0.020 Uiso 1 1 calc R U
C8 C 0.74038(10) 0.57207(18) 0.87108(8) 0.0216(3) Uani 1 1 d . .
H8 H 0.791707 0.613270 0.876147 0.026 Uiso 1 1 calc R U
C9 C 0.72927(10) 0.43810(18) 0.88356(8) 0.0218(3) Uani 1 1 d . .
H9 H 0.772000 0.374346 0.897999 0.026 Uiso 1 1 calc R U
C10 C 0.64362(10) 0.41524(17) 0.87087(8) 0.0186(3) Uani 1 1 d . .
H10 H 0.619287 0.334180 0.875661 0.022 Uiso 1 1 calc R U
C11 C 0.44179(9) 0.54465(15) 0.67608(7) 0.0138(3) Uani 1 1 d . .
C12 C 0.43024(10) 0.43461(16) 0.81414(7) 0.0157(3) Uani 1 1 d . .
C13 C 0.45429(11) 0.30978(16) 0.80163(8) 0.0203(3) Uani 1 1 d . .
H13 H 0.505345 0.298158 0.794735 0.024 Uiso 1 1 calc R U
C14 C 0.40364(13) 0.20250(18) 0.79924(10) 0.0284(4) Uani 1 1 d . .
H14 H 0.421394 0.117178 0.792799 0.034 Uiso 1 1 calc R U
C15 C 0.32754(14) 0.2195(2) 0.80621(11) 0.0368(5) Uani 1 1 d . .
H15 H 0.292850 0.145992 0.803950 0.044 Uiso 1 1 calc R U
C16 C 0.30167(12) 0.3436(2) 0.81650(11) 0.0349(5) Uani 1 1 d . .
H16 H 0.248892 0.355358 0.820404 0.042 Uiso 1 1 calc R U
C17 C 0.35313(11) 0.45040(18) 0.82107(9) 0.0238(4) Uani 1 1 d . .
H17 H 0.335796 0.535072 0.828974 0.029 Uiso 1 1 calc R U
C18 C 0.47837(9) 0.67226(16) 0.88689(8) 0.0153(3) Uani 1 1 d . .
C19 C 0.51619(10) 0.62970(17) 0.95125(8) 0.0180(3) Uani 1 1 d . .
H19 H 0.547569 0.550996 0.959829 0.022 Uiso 1 1 calc R U
C20 C 0.50843(11) 0.70138(18) 1.00309(9) 0.0231(4) Uani 1 1 d . .
H20 H 0.535020 0.672458 1.046914 0.028 Uiso 1 1 calc R U
C21 C 0.46163(12) 0.81537(19) 0.99044(9) 0.0265(4) Uani 1 1 d . .
H21 H 0.456512 0.865032 1.025694 0.032 Uiso 1 1 calc R U
C22 C 0.42237(12) 0.85688(18) 0.92651(10) 0.0274(4) Uani 1 1 d . .
H22 H 0.389219 0.933740 0.918036 0.033 Uiso 1 1 calc R U
C23 C 0.43118(11) 0.78667(17) 0.87459(9) 0.0217(3) Uani 1 1 d . .
H23 H 0.405121 0.816608 0.830887 0.026 Uiso 1 1 calc R U
C24 C 0.34919(10) 0.52953(18) 0.64352(9) 0.0219(3) Uani 1 1 d . .
H24A H 0.337323 0.457628 0.611774 0.033 Uiso 1 1 calc R U
H24B H 0.325608 0.610991 0.620860 0.033 Uiso 1 1 calc R U
H24C H 0.324525 0.510160 0.676776 0.033 Uiso 1 1 calc R U
C41 C 0.55284(9) 0.96422(16) 0.69044(8) 0.0152(3) Uani 1 1 d . .
H41A H 0.608220 0.936765 0.691038 0.018 Uiso 1 1 calc R U
H41B H 0.540140 1.050657 0.668632 0.018 Uiso 1 1 calc R U
C42 C 0.55437(9) 0.97653(15) 0.76125(7) 0.0142(3) Uani 1 1 d . .
C43 C 0.37884(9) 0.93599(15) 0.61154(7) 0.0136(3) Uani 1 1 d . .
C44 C 0.36714(10) 1.05418(16) 0.63908(8) 0.0181(3) Uani 1 1 d . .
H44 H 0.410776 1.090135 0.675094 0.022 Uiso 1 1 calc R U
C45 C 0.29164(11) 1.11976(18) 0.61396(9) 0.0247(4) Uani 1 1 d . .
H45 H 0.283943 1.200209 0.632960 0.030 Uiso 1 1 calc R U
C46 C 0.22767(11) 1.06804(19) 0.56131(9) 0.0251(4) Uani 1 1 d . .
H46 H 0.176403 1.113293 0.544046 0.030 Uiso 1 1 calc R U
C47 C 0.23879(10) 0.94996(18) 0.53391(9) 0.0233(4) Uani 1 1 d . .
H47 H 0.194941 0.914345 0.497949 0.028 Uiso 1 1 calc R U
C48 C 0.31361(10) 0.88375(16) 0.55881(8) 0.0179(3) Uani 1 1 d . .
H48 H 0.320668 0.802674 0.540040 0.022 Uiso 1 1 calc R U
C49 C 0.50272(9) 0.80365(15) 0.57303(7) 0.0141(3) Uani 1 1 d . .
C50 C 0.55528(10) 0.88356(16) 0.55341(8) 0.0176(3) Uani 1 1 d . .
H50 H 0.577942 0.960314 0.577712 0.021 Uiso 1 1 calc R U
C51 C 0.57477(10) 0.85178(18) 0.49857(8) 0.0220(3) Uani 1 1 d . .
H51 H 0.612176 0.905313 0.486478 0.026 Uiso 1 1 calc R U
C52 C 0.54022(11) 0.74302(18) 0.46148(8) 0.0225(3) Uani 1 1 d . .
H52 H 0.552360 0.723094 0.423211 0.027 Uiso 1 1 calc R U
C53 C 0.48772(12) 0.66318(18) 0.48049(9) 0.0254(4) Uani 1 1 d . .
H53 H 0.463427 0.588576 0.454930 0.030 Uiso 1 1 calc R U
C54 C 0.47027(11) 0.69152(17) 0.53684(9) 0.0219(3) Uani 1 1 d . .
H54 H 0.436138 0.634154 0.550613 0.026 Uiso 1 1 calc R U
C1S C 0.69866(11) 0.99683(18) 0.93622(9) 0.0239(4) Uani 1 1 d . .
H1S H 0.658073 1.014651 0.891321 0.029 Uiso 1 1 calc R U
Cl1S Cl 0.78543(3) 0.91679(6) 0.92928(3) 0.04096(13) Uani 1 1 d . .
Cl2S Cl 0.65167(3) 0.89545(5) 0.97825(3) 0.03429(11) Uani 1 1 d . .
Cl3S Cl 0.72904(3) 1.14682(4) 0.97788(3) 0.03247(11) Uani 1 1 d . .

loop_
_atom_site_aniso_label
_atom_site_aniso_U_11
_atom_site_aniso_U_22
_atom_site_aniso_U_33
_atom_site_aniso_U_23
_atom_site_aniso_U_13
_atom_site_aniso_U_12
Pd 0.01445(6) 0.01001(6) 0.00905(6) 0.00026(4) 0.00419(4) 0.00005(4)
Fe 0.01330(10) 0.01309(11) 0.01391(11) 0.00034(8) 0.00501(8) 0.00097(8)
P1 0.01431(17) 0.01211(18) 0.01025(18) 0.00071(14) 0.00528(14) 0.00006(14)
P2 0.01264(17) 0.01144(17) 0.00891(17) 0.00040(13) 0.00374(14) 0.00031(13)
O1 0.0288(6) 0.0162(6) 0.0150(6) -0.0028(4) 0.0045(5) -0.0047(5)
O2 0.0341(6) 0.0136(5) 0.0136(5) -0.0024(4) 0.0106(5) -0.0052(5)
N1 0.0177(6) 0.0157(6) 0.0130(6) -0.0030(5) 0.0050(5) -0.0024(5)
C1 0.0189(7) 0.0145(7) 0.0123(7) -0.0027(6) 0.0065(6) 0.0008(6)
C2 0.0195(7) 0.0161(7) 0.0152(7) 0.0014(6) 0.0083(6) 0.0016(6)
C3 0.0195(8) 0.0235(8) 0.0209(8) 0.0004(7) 0.0120(7) 0.0014(6)
C4 0.0222(8) 0.0210(8) 0.0216(8) -0.0007(7) 0.0096(7) 0.0077(6)
C5 0.0244(8) 0.0132(7) 0.0190(8) -0.0033(6) 0.0089(7) 0.0009(6)
C6 0.0164(7) 0.0179(7) 0.0111(7) 0.0018(6) 0.0043(6) 0.0017(6)
C7 0.0175(7) 0.0178(8) 0.0149(7) -0.0028(6) 0.0047(6) -0.0016(6)
C8 0.0152(7) 0.0270(9) 0.0198(8) -0.0035(7) 0.0027(6) -0.0020(6)
C9 0.0182(8) 0.0265(9) 0.0176(8) 0.0026(7) 0.0023(6) 0.0050(6)
C10 0.0202(8) 0.0202(8) 0.0149(8) 0.0049(6) 0.0055(6) 0.0025(6)
C11 0.0169(7) 0.0144(7) 0.0090(7) -0.0002(5) 0.0032(6) -0.0032(6)
C12 0.0198(7) 0.0166(7) 0.0118(7) 0.0000(6) 0.0071(6) -0.0035(6)
C13 0.0264(8) 0.0187(8) 0.0191(8) -0.0020(6) 0.0121(7) -0.0025(6)
C14 0.0424(11) 0.0188(9) 0.0310(10) -0.0068(7) 0.0215(9) -0.0084(8)
C15 0.0449(12) 0.0318(11) 0.0449(12) -0.0138(9) 0.0296(10) -0.0227(9)
C16 0.0313(10) 0.0387(11) 0.0451(12) -0.0149(9) 0.0264(9) -0.0158(9)
C17 0.0236(8) 0.0240(9) 0.0277(9) -0.0063(7) 0.0140(7) -0.0032(7)
C18 0.0168(7) 0.0158(7) 0.0153(7) -0.0029(6) 0.0083(6) -0.0034(6)
C19 0.0187(7) 0.0199(8) 0.0163(8) -0.0001(6) 0.0069(6) -0.0030(6)
C20 0.0242(8) 0.0312(9) 0.0152(8) -0.0037(7) 0.0085(7) -0.0080(7)
C21 0.0320(9) 0.0283(9) 0.0267(9) -0.0118(7) 0.0196(8) -0.0075(7)
C22 0.0321(9) 0.0224(9) 0.0338(10) -0.0042(8) 0.0192(8) 0.0037(7)
C23 0.0254(8) 0.0213(8) 0.0210(9) 0.0007(7) 0.0113(7) 0.0033(7)
C24 0.0168(8) 0.0251(9) 0.0209(8) -0.0031(7) 0.0031(6) -0.0036(6)
C41 0.0150(7) 0.0168(7) 0.0134(7) -0.0011(6) 0.0046(6) -0.0030(6)
C42 0.0146(7) 0.0137(7) 0.0127(7) 0.0006(6) 0.0026(6) 0.0026(5)
C43 0.0153(7) 0.0154(7) 0.0112(7) 0.0041(6) 0.0061(6) 0.0018(6)
C44 0.0203(7) 0.0191(8) 0.0153(8) 0.0006(6) 0.0067(6) 0.0019(6)
C45 0.0289(9) 0.0197(8) 0.0295(9) 0.0046(7) 0.0153(8) 0.0088(7)
C46 0.0190(8) 0.0291(9) 0.0279(9) 0.0113(8) 0.0092(7) 0.0082(7)
C47 0.0170(8) 0.0299(9) 0.0198(8) 0.0058(7) 0.0024(6) -0.0005(7)
C48 0.0183(7) 0.0182(8) 0.0170(8) 0.0016(6) 0.0057(6) 0.0006(6)
C49 0.0158(7) 0.0159(7) 0.0111(7) 0.0015(6) 0.0054(6) 0.0033(6)
C50 0.0184(7) 0.0195(8) 0.0155(8) -0.0006(6) 0.0066(6) -0.0014(6)
C51 0.0220(8) 0.0284(9) 0.0184(8) 0.0024(7) 0.0105(7) -0.0012(7)
C52 0.0271(8) 0.0279(9) 0.0162(8) -0.0011(7) 0.0124(7) 0.0045(7)
C53 0.0365(10) 0.0208(8) 0.0217(9) -0.0066(7) 0.0138(8) -0.0021(7)
C54 0.0303(9) 0.0186(8) 0.0204(8) -0.0021(7) 0.0133(7) -0.0039(7)
C1S 0.0251(8) 0.0239(9) 0.0191(8) 0.0018(7) 0.0032(7) -0.0003(7)
Cl1S 0.0447(3) 0.0430(3) 0.0474(3) -0.0015(2) 0.0314(3) 0.0033(2)
Cl2S 0.0362(2) 0.0246(2) 0.0496(3) -0.0039(2) 0.0244(2) -0.00818(18)
Cl3S 0.0378(2) 0.0188(2) 0.0366(3) 0.00096(18) 0.0077(2) -0.00444(18)

loop_
_atom_type_symbol
_atom_type_description
_atom_type_scat_dispersion_real
_atom_type_scat_dispersion_imag
_atom_type_scat_source
C C 0.0033 0.0016 'International Tables Vol C Tables 4.2.6.8 and 6.1.1.4'
H H 0.0000 0.0000 'International Tables Vol C Tables 4.2.6.8 and 6.1.1.4'
Cl Cl 0.1484 0.1585 'International Tables Vol C Tables 4.2.6.8 and 6.1.1.4'
Fe Fe 0.3463 0.8444 'International Tables Vol C Tables 4.2.6.8 and 6.1.1.4'
N N 0.0061 0.0033 'International Tables Vol C Tables 4.2.6.8 and 6.1.1.4'
O O 0.0106 0.0060 'International Tables Vol C Tables 4.2.6.8 and 6.1.1.4'
P P 0.1023 0.0942 'International Tables Vol C Tables 4.2.6.8 and 6.1.1.4'
Pd Pd -0.9988 1.0072 'International Tables Vol C Tables 4.2.6.8 and 6.1.1.4'

loop_
_geom_angle_atom_site_label_1
_geom_angle_atom_site_label_2
_geom_angle_atom_site_label_3
_geom_angle
C11 Pd O2 177.38(5)
C11 Pd P2 98.08(4)
O2 Pd P2 80.78(3)
C11 Pd P1 86.95(4)
O2 Pd P1 94.05(3)
P2 Pd P1 173.974(14)
C7 Fe C4 155.65(7)
C7 Fe C6 41.43(6)
C4 Fe C6 160.44(7)
C7 Fe C3 121.08(7)
C4 Fe C3 40.84(7)
C6 Fe C3 157.98(7)
C7 Fe C9 68.53(7)
C4 Fe C9 105.50(7)
C6 Fe C9 68.74(6)
C3 Fe C9 122.47(7)
C7 Fe C10 69.13(7)
C4 Fe C10 122.55(7)
C6 Fe C10 41.13(6)
C3 Fe C10 158.98(7)
C9 Fe C10 40.53(6)
C7 Fe C8 40.67(6)
C4 Fe C8 119.60(7)
C6 Fe C8 68.92(6)
C3 Fe C8 106.38(7)
C9 Fe C8 40.47(7)
C10 Fe C8 68.44(7)
C7 Fe C2 108.68(7)
C4 Fe C2 68.47(7)
C6 Fe C2 123.14(6)
C3 Fe C2 40.71(6)
C9 Fe C2 160.05(7)
C10 Fe C2 158.67(6)
C8 Fe C2 124.60(7)
C7 Fe C5 162.81(6)
C4 Fe C5 40.57(7)
C6 Fe C5 124.95(7)
C3 Fe C5 68.38(7)
C9 Fe C5 120.39(7)
C10 Fe C5 107.29(7)
C8 Fe C5 155.17(7)
C2 Fe C5 68.18(7)
C7 Fe C1 126.44(6)
C4 Fe C1 68.15(6)
C6 Fe C1 109.30(6)
C3 Fe C1 68.34(6)
C9 Fe C1 156.60(7)
C10 Fe C1 122.52(6)
C8 Fe C1 162.40(7)
C2 Fe C1 40.63(6)
C5 Fe C1 40.28(6)
C6 P1 C18 104.83(7)
C6 P1 C12 109.27(7)
C18 P1 C12 103.24(7)
C6 P1 Pd 103.78(5)
C18 P1 Pd 113.78(5)
C12 P1 Pd 120.94(5)
C49 P2 C43 105.21(7)
C49 P2 C41 105.82(7)
C43 P2 C41 105.54(7)
C49 P2 Pd 126.56(5)
C43 P2 Pd 112.53(5)
C41 P2 Pd 99.07(5)
C42 O2 Pd 121.74(10)
C11 N1 C1 125.42(14)
N1 C1 C5 123.00(14)
N1 C1 C2 129.09(14)
C5 C1 C2 107.52(14)
N1 C1 Fe 132.79(11)
C5 C1 Fe 69.20(9)
C2 C1 Fe 68.82(9)
C3 C2 C1 108.02(14)
C3 C2 Fe 69.12(9)
C1 C2 Fe 70.56(9)
C3 C2 H2 126.0
C1 C2 H2 126.0
Fe C2 H2 125.9
C4 C3 C2 107.93(14)
C4 C3 Fe 69.50(9)
C2 C3 Fe 70.18(9)
C4 C3 H3 126.0
C2 C3 H3 126.0
Fe C3 H3 125.9
C5 C4 C3 108.24(14)
C5 C4 Fe 70.55(9)
C3 C4 Fe 69.66(9)
C5 C4 H4 125.9
C3 C4 H4 125.9
Fe C4 H4 125.5
C4 C5 C1 108.28(14)
C4 C5 Fe 68.88(9)
C1 C5 Fe 70.52(9)
C4 C5 H5 125.9
C1 C5 H5 125.9
Fe C5 H5 126.3
C10 C6 C7 107.38(13)
C10 C6 P1 133.40(12)
C7 C6 P1 119.06(12)
C10 C6 Fe 69.90(9)
C7 C6 Fe 69.23(9)
P1 C6 Fe 122.24(8)
C8 C7 C6 107.92(14)
C8 C7 Fe 70.28(10)
C6 C7 Fe 69.34(9)
C8 C7 H7 126.0
C6 C7 H7 126.0
Fe C7 H7 125.9
C9 C8 C7 108.19(14)
C9 C8 Fe 69.65(10)
C7 C8 Fe 69.05(9)
C9 C8 H8 125.9
C7 C8 H8 125.9
Fe C8 H8 127.0
C8 C9 C10 108.72(15)
C8 C9 Fe 69.88(10)
C10 C9 Fe 69.76(9)
C8 C9 H9 125.6
C10 C9 H9 125.6
Fe C9 H9 126.3
C9 C10 C6 107.78(15)
C9 C10 Fe 69.71(10)
C6 C10 Fe 68.97(9)
C9 C10 H10 126.1
C6 C10 H10 126.1
Fe C10 H10 126.8
N1 C11 C24 118.10(14)
N1 C11 Pd 126.65(11)
C24 C11 Pd 115.23(11)
C13 C12 C17 118.98(15)
C13 C12 P1 123.56(12)
C17 C12 P1 117.44(13)
C14 C13 C12 120.11(16)
C14 C13 H13 119.9
C12 C13 H13 119.9
C15 C14 C13 120.25(18)
C15 C14 H14 119.9
C13 C14 H14 119.9
C14 C15 C16 120.20(17)
C14 C15 H15 119.9
C16 C15 H15 119.9
C17 C16 C15 119.78(17)
C17 C16 H16 120.1
C15 C16 H16 120.1
C16 C17 C12 120.60(17)
C16 C17 H17 119.7
C12 C17 H17 119.7
C19 C18 C23 119.37(15)
C19 C18 P1 120.01(12)
C23 C18 P1 120.60(13)
C20 C19 C18 120.61(16)
C20 C19 H19 119.7
C18 C19 H19 119.7
C21 C20 C19 119.63(17)
C21 C20 H20 120.2
C19 C20 H20 120.2
C22 C21 C20 120.12(16)
C22 C21 H21 119.9
C20 C21 H21 119.9
C21 C22 C23 120.40(17)
C21 C22 H22 119.8
C23 C22 H22 119.8
C22 C23 C18 119.84(17)
C22 C23 H23 120.1
C18 C23 H23 120.1
C11 C24 H24A 109.5
C11 C24 H24B 109.5
H24A C24 H24B 109.5
C11 C24 H24C 109.5
H24A C24 H24C 109.5
H24B C24 H24C 109.5
C42 C41 P2 111.32(10)
C42 C41 H41A 109.4
P2 C41 H41A 109.4
C42 C41 H41B 109.4
P2 C41 H41B 109.4
H41A C41 H41B 108.0
O1 C42 O2 124.60(15)
O1 C42 C41 117.85(14)
O2 C42 C41 117.54(13)
C44 C43 C48 119.17(14)
C44 C43 P2 121.64(12)
C48 C43 P2 119.16(12)
C45 C44 C43 120.19(16)
C45 C44 H44 119.9
C43 C44 H44 119.9
C46 C45 C44 120.26(17)
C46 C45 H45 119.9
C44 C45 H45 119.9
C45 C46 C47 119.81(16)
C45 C46 H46 120.1
C47 C46 H46 120.1
C48 C47 C46 120.30(16)
C48 C47 H47 119.8
C46 C47 H47 119.8
C47 C48 C43 120.25(16)
C47 C48 H48 119.9
C43 C48 H48 119.9
C54 C49 C50 118.92(15)
C54 C49 P2 120.20(12)
C50 C49 P2 120.88(12)
C51 C50 C49 120.42(16)
C51 C50 H50 119.8
C49 C50 H50 119.8
C52 C51 C50 120.51(16)
C52 C51 H51 119.7
C50 C51 H51 119.7
C51 C52 C53 119.46(16)
C51 C52 H52 120.3
C53 C52 H52 120.3
C52 C53 C54 120.43(17)
C52 C53 H53 119.8
C54 C53 H53 119.8
C49 C54 C53 120.17(16)
C49 C54 H54 119.9
C53 C54 H54 119.9
Cl1S C1S Cl2S 109.39(10)
Cl1S C1S Cl3S 109.91(10)
Cl2S C1S Cl3S 110.57(10)
Cl1S C1S H1S 109.0
Cl2S C1S H1S 109.0
Cl3S C1S H1S 109.0

loop_
_geom_bond_atom_site_label_1
_geom_bond_atom_site_label_2
_geom_bond_distance
Pd C11 1.9856(15)
Pd O2 2.1503(11)
Pd P2 2.3044(4)
Pd P1 2.3121(4)
Fe C7 2.0391(16)
Fe C4 2.0404(16)
Fe C6 2.0406(16)
Fe C3 2.0427(16)
Fe C9 2.0524(17)
Fe C10 2.0531(16)
Fe C8 2.0554(17)
Fe C2 2.0568(16)
Fe C5 2.0625(16)
Fe C1 2.0800(16)
P1 C6 1.7910(16)
P1 C18 1.8220(16)
P1 C12 1.8244(16)
P2 C49 1.8158(16)
P2 C43 1.8186(15)
P2 C41 1.8246(16)
O1 C42 1.234(2)
O2 C42 1.2770(19)
N1 C11 1.270(2)
N1 C1 1.410(2)
C1 C5 1.426(2)
C1 C2 1.436(2)
C2 C3 1.426(2)
C2 H2 0.9500
C3 C4 1.425(2)
C3 H3 0.9500
C4 C5 1.423(2)
C4 H4 0.9500
C5 H5 0.9500
C6 C10 1.438(2)
C6 C7 1.443(2)
C7 C8 1.423(2)
C7 H7 0.9500
C8 C9 1.421(3)
C8 H8 0.9500
C9 C10 1.422(2)
C9 H9 0.9500
C10 H10 0.9500
C11 C24 1.510(2)
C12 C13 1.397(2)
C12 C17 1.398(2)
C13 C14 1.390(2)
C13 H13 0.9500
C14 C15 1.382(3)
C14 H14 0.9500
C15 C16 1.387(3)
C15 H15 0.9500
C16 C17 1.387(3)
C16 H16 0.9500
C17 H17 0.9500
C18 C19 1.393(2)
C18 C23 1.395(2)
C19 C20 1.391(2)
C19 H19 0.9500
C20 C21 1.388(3)
C20 H20 0.9500
C21 C22 1.385(3)
C21 H21 0.9500
C22 C23 1.392(2)
C22 H22 0.9500
C23 H23 0.9500
C24 H24A 0.9800
C24 H24B 0.9800
C24 H24C 0.9800
C41 C42 1.539(2)
C41 H41A 0.9900
C41 H41B 0.9900
C43 C44 1.394(2)
C43 C48 1.401(2)
C44 C45 1.393(2)
C44 H44 0.9500
C45 C46 1.387(3)
C45 H45 0.9500
C46 C47 1.388(3)
C46 H46 0.9500
C47 C48 1.387(2)
C47 H47 0.9500
C48 H48 0.9500
C49 C54 1.392(2)
C49 C50 1.393(2)
C50 C51 1.388(2)
C50 H50 0.9500
C51 C52 1.380(3)
C51 H51 0.9500
C52 C53 1.384(3)
C52 H52 0.9500
C53 C54 1.393(2)
C53 H53 0.9500
C54 H54 0.9500
C1S Cl1S 1.7558(19)
C1S Cl2S 1.7565(19)
C1S Cl3S 1.7641(19)
C1S H1S 1.0000
